data_4027698
loop_
_publ_author_name
'Albrecht Berkessel'
'Sonja S. Vormittag'
'Nils E. Schl\"orer'
'J\"org-M. Neud\"orfl'

_publ_section_title
;
 TEFDDOLs (\a,\a,\a',\a'-Tetrakis(perfluoroaryl/alkyl)-2,2'-dimethyl
 -1,3-dioxolane-4,5-dimethanols): Highly Fluorinated Chiral H-Bond Donors
 and Br\/onsted Acids with Distinct H-Bonding Patterns and Supramolecular
 Architectures
;
_journal_name_full 'Journal of Organic Chemistry'
_journal_page_first 10145
_journal_page_last 10157
_journal_paper_doi 10.1021/jo301609g
_journal_volume 77
_journal_year 2012
_chemical_absolute_configuration syn
_chemical_formula_moiety 'C46 H20 F72 O8'
_chemical_formula_sum 'C46 H20 F72 O8'
_chemical_formula_weight 2068.62
_chemical_name_systematic
; 
 ? 
;
_space_group_IT_number 1
_symmetry_cell_setting triclinic
_symmetry_space_group_name_Hall 'P 1'
_symmetry_space_group_name_H-M 'P 1'
_atom_sites_solution_hydrogens geom
_atom_sites_solution_primary direct
_atom_sites_solution_secondary difmap
_audit_creation_method SHELXL-97
_cell_angle_alpha 107.292(4)
_cell_angle_beta 107.556(6)
_cell_angle_gamma 97.246(3)
_cell_formula_units_Z 1
_cell_length_a 10.8442(9)
_cell_length_b 12.6035(9)
_cell_length_c 13.4532(6)
_cell_measurement_reflns_used 9338
_cell_measurement_temperature 100(2)
_cell_measurement_theta_max 27.00
_cell_measurement_theta_min 1.74
_cell_volume 1626.1(2)
_computing_cell_refinement 'Nonius DENZO (Otwinowski, Minor 1997)'
_computing_data_collection 'Nonius COLLECT'
_computing_data_reduction 'Nonius DENZO (Otwinowski, Minor 1997)'
_computing_molecular_graphics 'SCHAKAL99 (E. Keller 1999)'
_computing_publication_material 'PLATON (A. L. Spek 1980-2004)'
_computing_structure_refinement 'SHELXL-97 (Sheldrick, 1997)'
_computing_structure_solution 'SHELXS-97 (Sheldrick, 1997)'
_diffrn_ambient_temperature 100(2)
_diffrn_measured_fraction_theta_full 0.966
_diffrn_measured_fraction_theta_max 0.966
_diffrn_measurement_device_type 'Nonius KappaCCD'
_diffrn_measurement_method Phi/Omega-Scans
_diffrn_radiation_monochromator graphite
_diffrn_radiation_source 'fine-focus sealed tube'
_diffrn_radiation_type MoK\a
_diffrn_radiation_wavelength 0.71073
_diffrn_reflns_av_R_equivalents 0.0321
_diffrn_reflns_av_sigmaI/netI 0.0823
_diffrn_reflns_limit_h_max 9
_diffrn_reflns_limit_h_min -13
_diffrn_reflns_limit_k_max 16
_diffrn_reflns_limit_k_min -12
_diffrn_reflns_limit_l_max 15
_diffrn_reflns_limit_l_min -17
_diffrn_reflns_number 9338
_diffrn_reflns_theta_full 27.00
_diffrn_reflns_theta_max 27.00
_diffrn_reflns_theta_min 1.74
_exptl_absorpt_coefficient_mu 0.277
_exptl_absorpt_correction_type none
_exptl_crystal_colour colourless
_exptl_crystal_density_diffrn 2.112
_exptl_crystal_description prism
_exptl_crystal_F_000 1008
_exptl_crystal_size_max .2
_exptl_crystal_size_mid .2
_exptl_crystal_size_min .1
_refine_diff_density_max 1.886
_refine_diff_density_min -0.903
_refine_diff_density_rms 0.123
_refine_ls_abs_structure_details 'Flack H D (1983), Acta Cryst. A39, 876-881'
_refine_ls_abs_structure_Flack -0.3(10)
_refine_ls_extinction_method none
_refine_ls_goodness_of_fit_ref 1.054
_refine_ls_hydrogen_treatment constr
_refine_ls_matrix_type full
_refine_ls_number_parameters 1139
_refine_ls_number_reflns 6861
_refine_ls_number_restraints 3
_refine_ls_restrained_S_all 1.053
_refine_ls_R_factor_all 0.1084
_refine_ls_R_factor_gt 0.0752
_refine_ls_shift/su_max 0.059
_refine_ls_shift/su_mean 0.002
_refine_ls_structure_factor_coef Fsqd
_refine_ls_weighting_details 'calc w=1/[\s^2^(Fo^2^)+(0.1480P)^2^+0.0000P] where P=(Fo^2^+2Fc^2^)/3'
_refine_ls_weighting_scheme calc
_refine_ls_wR_factor_gt 0.1939
_refine_ls_wR_factor_ref 0.2132
_reflns_number_gt 4845
_reflns_number_total 6861
_reflns_threshold_expression >2sigma(I)
_cod_data_source_file jo301609g_si_007.cif
_cod_data_source_block ccdc827661
_cod_original_cell_volume 1626.13(19)
_cod_database_code 4027698

loop_
_symmetry_equiv_pos_as_xyz
'x, y, z'

loop_
_atom_site_label
_atom_site_type_symbol
_atom_site_fract_x
_atom_site_fract_y
_atom_site_fract_z
_atom_site_U_iso_or_equiv
_atom_site_adp_type
_atom_site_occupancy
_atom_site_symmetry_multiplicity
_atom_site_calc_flag
_atom_site_refinement_flags
F1 F 1.2215(6) 0.4926(5) 0.2675(5) 0.0299(13) Uani 1 1 d .
F2 F 1.2541(6) 0.3264(5) 0.1969(5) 0.0340(14) Uani 1 1 d .
F3 F 1.2876(6) 0.3946(5) 0.3720(5) 0.0282(13) Uani 1 1 d .
F4 F 0.9981(6) 0.2956(5) 0.1375(4) 0.0262(12) Uani 1 1 d .
F5 F 1.0676(6) 0.2390(5) 0.2797(5) 0.0280(13) Uani 1 1 d .
F6 F 0.9464(5) 0.4752(5) 0.2463(4) 0.0204(11) Uani 1 1 d .
F7 F 1.0826(5) 0.4841(5) 0.4062(5) 0.0261(13) Uani 1 1 d .
F8 F 0.8137(5) 0.2552(4) 0.2352(4) 0.0167(11) Uani 1 1 d .
F9 F 0.9314(5) 0.3116(4) 0.4135(4) 0.0213(12) Uani 1 1 d .
F10 F 0.7374(6) 0.3567(5) 0.5037(4) 0.0239(12) Uani 1 1 d .
F11 F 0.5706(5) 0.3940(4) 0.3927(4) 0.0204(11) Uani 1 1 d .
F12 F 0.7072(5) 0.1563(5) 0.3541(5) 0.0244(12) Uani 1 1 d .
F13 F 0.5662(6) 0.1930(4) 0.2218(4) 0.0252(13) Uani 1 1 d .
F14 F 0.5236(6) 0.2086(5) 0.4729(5) 0.0344(15) Uani 1 1 d .
F15 F 0.3850(6) 0.1945(5) 0.3102(5) 0.0336(14) Uani 1 1 d .
F16 F 0.3499(7) -0.0008(5) 0.3410(6) 0.0436(18) Uani 1 1 d .
F17 F 0.4465(9) -0.0150(6) 0.2214(6) 0.055(2) Uani 1 1 d .
F18 F 0.5567(8) 0.0010(6) 0.3907(8) 0.056(2) Uani 1 1 d .
F19 F 0.6922(5) 0.8186(5) 0.3247(4) 0.0222(12) Uani 1 1 d .
F20 F 0.8000(6) 0.6854(5) 0.2938(4) 0.0240(12) Uani 1 1 d .
F21 F 0.9065(5) 0.9038(5) 0.5545(4) 0.0237(12) Uani 1 1 d .
F22 F 1.0009(5) 0.7868(5) 0.4665(5) 0.0242(12) Uani 1 1 d .
F23 F 0.9240(6) 0.8869(6) 0.2957(5) 0.0347(15) Uani 1 1 d .
F24 F 0.8724(6) 1.0147(5) 0.4165(5) 0.0329(14) Uani 1 1 d .
F25 F 1.1281(7) 1.0500(6) 0.5711(6) 0.0465(18) Uani 1 1 d .
F26 F 1.1133(7) 1.0882(6) 0.4205(6) 0.0472(18) Uani 1 1 d .
F27 F 1.1723(6) 0.9365(6) 0.4380(6) 0.0442(17) Uani 1 1 d .
F28 F 0.6712(5) 0.8635(5) 0.5421(4) 0.0247(12) Uani 1 1 d .
F29 F 0.4979(5) 0.7719(5) 0.3890(4) 0.0227(12) Uani 1 1 d .
F30 F 0.4690(6) 0.5938(5) 0.4758(4) 0.0250(12) Uani 1 1 d .
F31 F 0.6161(6) 0.7142(5) 0.6334(4) 0.0281(13) Uani 1 1 d .
F32 F 0.3748(7) 0.7042(6) 0.6294(6) 0.0417(16) Uani 1 1 d .
F33 F 0.3051(6) 0.7293(6) 0.4697(5) 0.0325(14) Uani 1 1 d .
F34 F 0.3320(7) 0.9055(7) 0.6527(6) 0.0470(18) Uani 1 1 d .
F35 F 0.5460(7) 0.9192(6) 0.7170(5) 0.050(2) Uani 1 1 d .
F36 F 0.4564(6) 0.9435(5) 0.5625(5) 0.0354(14) Uani 1 1 d .
O1 O 0.6889(6) 0.4176(5) 0.2528(5) 0.0170(13) Uani 1 1 d .
H1X H 0.6237 0.4001 0.1930 0.025 Uiso 0.50 1 d PR
H1 H 0.6304 0.4520 0.2625 0.025 Uiso 0.50 1 d PR
O2 O 0.9276(6) 0.5349(5) 0.5376(5) 0.0190(13) Uani 1 1 d .
O3 O 0.8530(6) 0.6993(5) 0.5821(5) 0.0191(14) Uani 1 1 d .
O4 O 0.5862(6) 0.6000(5) 0.3172(5) 0.0179(13) Uani 1 1 d .
H4 H 0.6249 0.5571 0.2830 0.027 Uiso 0.50 1 d PR
H4X H 0.5661 0.5978 0.2511 0.027 Uiso 0.50 1 d PR
C1 C 1.2084(10) 0.3874(9) 0.2724(8) 0.023(2) Uani 1 1 d .
C2 C 1.0652(10) 0.3321(9) 0.2462(8) 0.024(2) Uani 1 1 d .
C3 C 0.9917(9) 0.4120(8) 0.3078(8) 0.0193(19) Uani 1 1 d .
C4 C 0.8746(10) 0.3478(7) 0.3288(7) 0.0167(18) Uani 1 1 d .
C5 C 0.7679(9) 0.4121(7) 0.3538(7) 0.0126(17) Uani 1 1 d .
C6 C 0.6758(8) 0.3431(7) 0.3962(7) 0.0115(16) Uani 1 1 d .
C7 C 0.6123(9) 0.2133(8) 0.3320(8) 0.020(2) Uani 1 1 d .
C8 C 0.4959(10) 0.1644(8) 0.3632(9) 0.025(2) Uani 1 1 d .
C9 C 0.4630(12) 0.0325(9) 0.3273(10) 0.036(3) Uani 1 1 d .
C10 C 0.8376(8) 0.5366(7) 0.4393(7) 0.0127(17) Uani 1 1 d .
H10 H 0.8894 0.5760 0.4049 0.015 Uiso 1 1 calc R
C11 C 0.9394(9) 0.6354(8) 0.6319(7) 0.020(2) Uani 1 1 d .
C12 C 0.7553(9) 0.6178(7) 0.4843(7) 0.0144(17) Uani 1 1 d .
H12 H 0.6897 0.5747 0.5056 0.017 Uiso 1 1 calc R
C13 C 0.6820(8) 0.6865(7) 0.4148(7) 0.0144(18) Uani 1 1 d .
C14 C 0.7725(9) 0.7607(7) 0.3744(7) 0.0175(18) Uani 1 1 d .
C15 C 0.9072(9) 0.8463(8) 0.4540(8) 0.0195(19) Uani 1 1 d .
C16 C 0.9470(11) 0.9388(9) 0.4056(8) 0.025(2) Uani 1 1 d .
C17 C 1.0971(13) 1.0033(10) 0.4626(11) 0.042(3) Uani 1 1 d .
C18 C 0.5946(9) 0.7569(8) 0.4701(8) 0.021(2) Uani 1 1 d .
C19 C 0.5251(10) 0.7067(8) 0.5383(8) 0.022(2) Uani 1 1 d .
C20 C 0.4098(10) 0.7574(10) 0.5638(9) 0.029(2) Uani 1 1 d .
C21 C 0.4358(11) 0.8840(10) 0.6244(10) 0.034(3) Uani 1 1 d .
C22 C 1.0808(10) 0.7032(9) 0.6840(9) 0.032(2) Uani 1 1 d .
H22A H 1.0853 0.7803 0.7322 0.047 Uiso 1 1 calc R
H22B H 1.1148 0.7085 0.6254 0.047 Uiso 1 1 calc R
H22C H 1.1351 0.6654 0.7286 0.047 Uiso 1 1 calc R
C23 C 0.8870(11) 0.5954(9) 0.7104(9) 0.029(2) Uani 1 1 d .
H23A H 0.7960 0.5481 0.6693 0.044 Uiso 1 1 calc R
H23B H 0.8869 0.6619 0.7708 0.044 Uiso 1 1 calc R
H23C H 0.9441 0.5502 0.7417 0.044 Uiso 1 1 calc R
F37 F 0.1125(6) 0.6902(5) 1.2514(5) 0.0318(14) Uani 1 1 d .
F38 F -0.0841(7) 0.6424(7) 1.1304(6) 0.0449(17) Uani 1 1 d .
F39 F 0.0593(9) 0.7889(7) 1.1489(7) 0.059(2) Uani 1 1 d .
F40 F 0.0692(6) 0.5033(5) 1.0716(5) 0.0304(13) Uani 1 1 d .
F41 F -0.0033(7) 0.5958(7) 0.9609(5) 0.0440(18) Uani 1 1 d .
F42 F 0.2227(6) 0.7470(5) 1.0400(5) 0.0260(13) Uani 1 1 d .
F43 F 0.3099(6) 0.6785(5) 1.1714(4) 0.0248(12) Uani 1 1 d .
F44 F 0.2654(6) 0.4692(5) 1.0098(5) 0.0273(13) Uani 1 1 d .
F45 F 0.1913(6) 0.5413(5) 0.8821(5) 0.0297(13) Uani 1 1 d .
F46 F 0.4756(5) 0.7920(4) 1.0986(4) 0.0224(12) Uani 1 1 d .
F47 F 0.3756(5) 0.7423(4) 0.9179(4) 0.0197(11) Uani 1 1 d .
F48 F 0.6994(5) 0.7228(5) 1.0520(5) 0.0257(12) Uani 1 1 d .
F49 F 0.5982(6) 0.7174(5) 0.8819(5) 0.0288(13) Uani 1 1 d .
F50 F 0.5584(6) 0.9384(5) 0.9883(6) 0.0392(16) Uani 1 1 d .
F51 F 0.6975(7) 0.9365(5) 1.1435(5) 0.0367(15) Uani 1 1 d .
F52 F 0.8764(7) 0.8899(7) 1.0377(7) 0.054(2) Uani 1 1 d .
F53 F 0.8202(8) 1.0468(6) 1.0498(7) 0.058(2) Uani 1 1 d .
F54 F 0.7457(7) 0.9095(7) 0.8919(6) 0.054(2) Uani 1 1 d .
F55 F 0.3446(9) 0.1473(6) 0.7796(5) 0.055(2) Uani 1 1 d .
F56 F 0.4988(8) 0.1229(7) 0.9114(9) 0.068(3) Uani 1 1 d .
F57 F 0.2403(10) 0.2430(6) 0.9495(9) 0.069(3) Uani 1 1 d .
F58 F 0.3818(9) 0.1810(7) 1.0527(6) 0.061(2) Uani 1 1 d .
F59 F 0.2899(6) -0.0317(5) 0.8734(6) 0.0356(15) Uani 1 1 d .
F60 F 0.1317(8) 0.0337(7) 0.7950(7) 0.065(2) Uani 1 1 d .
F61 F 0.0604(10) -0.0807(7) 0.9133(8) 0.073(3) Uani 1 1 d .
F62 F 0.0714(9) 0.0991(6) 0.9856(8) 0.064(2) Uani 1 1 d .
F63 F 0.2174(14) 0.0094(11) 1.0577(9) 0.112(5) Uani 1 1 d .
F64 F 0.7115(7) 0.2856(5) 0.9960(5) 0.0374(16) Uani 1 1 d .
F65 F 0.6991(7) 0.4328(5) 0.9489(7) 0.056(2) Uani 1 1 d .
F66 F 0.6590(9) 0.3441(7) 0.7580(7) 0.059(2) Uani 1 1 d .
F67 F 0.5617(7) 0.1822(7) 0.7330(6) 0.059(2) Uani 1 1 d .
F68 F 0.8961(7) 0.3110(6) 0.9052(5) 0.0420(17) Uani 1 1 d .
F69 F 0.7792(9) 0.1338(7) 0.8494(7) 0.060(2) Uani 1 1 d .
F70 F 0.7376(7) 0.1284(7) 0.6263(6) 0.056(2) Uani 1 1 d .
F71 F 0.8657(14) 0.3025(11) 0.7095(11) 0.137(7) Uani 1 1 d .
F72 F 0.9377(10) 0.1577(10) 0.7352(8) 0.099(4) Uani 1 1 d .
O5 O 0.5107(7) 0.5941(5) 1.0952(5) 0.0198(14) Uani 1 1 d .
H5X H 0.5427 0.5966 1.1607 0.030 Uiso 0.50 1 d PR
H5 H 0.4921 0.5297 1.0990 0.030 Uiso 0.50 1 d PR
O6 O 0.3814(7) 0.5258(5) 0.7946(5) 0.0204(14) Uani 1 1 d .
O7 O 0.4079(7) 0.3425(5) 0.7510(5) 0.0211(14) Uani 1 1 d .
O8 O 0.5214(8) 0.3722(6) 1.0392(5) 0.0314(18) Uani 1 1 d .
H8 H 0.5652 0.4399 1.0608 0.047 Uiso 0.50 1 calc PR
H8X H 0.5731 0.3869 1.1038 0.047 Uiso 0.50 1 d PR
C24 C 0.0416(11) 0.6852(10) 1.1505(8) 0.029(2) Uani 1 1 d .
C25 C 0.0823(10) 0.6067(10) 1.0603(8) 0.025(2) Uani 1 1 d .
C26 C 0.2264(10) 0.6522(7) 1.0661(8) 0.0186(19) Uani 1 1 d .
C27 C 0.2787(9) 0.5681(7) 0.9881(8) 0.0163(18) Uani 1 1 d .
C28 C 0.4264(10) 0.5960(7) 0.9933(7) 0.0167(19) Uani 1 1 d .
C29 C 0.4678(9) 0.7223(7) 0.9985(8) 0.0186(19) Uani 1 1 d .
C30 C 0.6081(9) 0.7613(8) 0.9904(7) 0.0177(19) Uani 1 1 d .
C31 C 0.6577(11) 0.8946(8) 1.0306(9) 0.027(2) Uani 1 1 d .
C32 C 0.7761(12) 0.9341(10) 1.0012(9) 0.038(3) Uani 1 1 d .
C33 C 0.4547(9) 0.5122(7) 0.8957(7) 0.0136(17) Uani 1 1 d .
H33 H 0.5519 0.5328 0.9089 0.016 Uiso 1 1 calc R
C34 C 0.3602(12) 0.4233(9) 0.7018(8) 0.029(2) Uani 1 1 d .
C35 C 0.4088(10) 0.3798(8) 0.8611(7) 0.020(2) Uani 1 1 d .
H35 H 0.3163 0.3592 0.8604 0.024 Uiso 1 1 calc R
C36 C 0.4993(11) 0.3175(8) 0.9258(8) 0.022(2) Uani 1 1 d .
C37 C 0.4165(11) 0.1877(8) 0.8891(8) 0.025(2) Uani 1 1 d .
C38 C 0.3096(10) 0.1686(9) 0.9395(9) 0.028(2) Uani 1 1 d .
C39 C 0.2245(13) 0.0472(9) 0.9001(11) 0.036(3) Uani 1 1 d .
C40 C 0.1338(13) 0.0201(10) 0.9562(13) 0.049(4) Uani 1 1 d .
C41 C 0.6383(10) 0.3206(8) 0.9159(8) 0.023(2) Uani 1 1 d .
C42 C 0.6630(10) 0.2609(11) 0.8107(8) 0.034(3) Uani 1 1 d .
C43 C 0.7940(12) 0.2336(12) 0.8192(11) 0.050(4) Uani 1 1 d .
C44 C 0.8381(12) 0.1948(14) 0.7192(11) 0.049(3) Uani 1 1 d .
C45 C 0.447(2) 0.4453(12) 0.6384(11) 0.064(5) Uani 1 1 d .
H45A H 0.4412 0.3732 0.5815 0.095 Uiso 1 1 calc R
H45B H 0.5391 0.4778 0.6899 0.095 Uiso 1 1 calc R
H45C H 0.4164 0.4992 0.6025 0.095 Uiso 1 1 calc R
C46 C 0.2169(15) 0.3849(11) 0.6342(10) 0.059(5) Uani 1 1 d .
H46A H 0.1683 0.3584 0.6764 0.088 Uiso 1 1 calc R
H46B H 0.2024 0.3221 0.5650 0.088 Uiso 1 1 calc R
H46C H 0.1848 0.4487 0.6164 0.088 Uiso 1 1 calc R

loop_
_atom_site_aniso_label
_atom_site_aniso_U_11
_atom_site_aniso_U_22
_atom_site_aniso_U_33
_atom_site_aniso_U_23
_atom_site_aniso_U_13
_atom_site_aniso_U_12
F1 0.023(3) 0.027(3) 0.046(4) 0.021(3) 0.015(3) 0.005(2)
F2 0.032(3) 0.043(4) 0.037(4) 0.013(3) 0.023(3) 0.020(3)
F3 0.020(3) 0.037(3) 0.028(3) 0.014(3) 0.006(2) 0.008(3)
F4 0.023(3) 0.036(3) 0.019(3) 0.006(2) 0.010(2) 0.009(2)
F5 0.038(4) 0.025(3) 0.038(3) 0.017(3) 0.026(3) 0.017(3)
F6 0.025(3) 0.023(3) 0.021(3) 0.013(2) 0.012(2) 0.009(2)
F7 0.023(3) 0.024(3) 0.026(3) 0.002(2) 0.009(2) 0.005(2)
F8 0.018(3) 0.016(2) 0.012(3) 0.0009(19) 0.005(2) 0.003(2)
F9 0.021(3) 0.024(3) 0.024(3) 0.013(2) 0.009(2) 0.008(2)
F10 0.030(3) 0.028(3) 0.016(3) 0.012(2) 0.010(2) 0.000(2)
F11 0.023(3) 0.016(3) 0.029(3) 0.009(2) 0.015(2) 0.011(2)
F12 0.018(3) 0.020(3) 0.042(3) 0.017(2) 0.012(2) 0.010(2)
F13 0.026(3) 0.014(3) 0.024(3) 0.000(2) 0.003(2) -0.002(2)
F14 0.038(4) 0.030(3) 0.032(4) 0.003(3) 0.021(3) -0.002(3)
F15 0.017(3) 0.026(3) 0.055(4) 0.014(3) 0.010(3) 0.006(2)
F16 0.035(4) 0.018(3) 0.083(5) 0.011(3) 0.036(4) 0.003(3)
F17 0.080(6) 0.025(3) 0.055(5) -0.007(3) 0.045(4) -0.004(4)
F18 0.055(5) 0.036(4) 0.106(6) 0.050(4) 0.043(5) 0.020(4)
F19 0.021(3) 0.023(3) 0.025(3) 0.015(2) 0.004(2) 0.007(2)
F20 0.025(3) 0.027(3) 0.023(3) 0.009(2) 0.012(2) 0.012(2)
F21 0.023(3) 0.022(3) 0.017(3) -0.001(2) 0.005(2) 0.000(2)
F22 0.023(3) 0.026(3) 0.029(3) 0.015(2) 0.009(2) 0.012(2)
F23 0.035(4) 0.039(4) 0.032(4) 0.016(3) 0.014(3) 0.005(3)
F24 0.031(3) 0.028(3) 0.053(4) 0.024(3) 0.021(3) 0.014(3)
F25 0.038(4) 0.050(4) 0.035(4) 0.008(3) 0.004(3) -0.011(3)
F26 0.051(5) 0.037(4) 0.067(5) 0.033(3) 0.027(4) 0.007(3)
F27 0.026(4) 0.051(4) 0.068(5) 0.033(4) 0.022(3) 0.012(3)
F28 0.022(3) 0.021(3) 0.022(3) 0.001(2) 0.004(2) -0.001(2)
F29 0.019(3) 0.029(3) 0.021(3) 0.012(2) 0.004(2) 0.010(2)
F30 0.026(3) 0.022(3) 0.026(3) 0.007(2) 0.011(2) 0.002(2)
F31 0.026(3) 0.038(3) 0.021(3) 0.011(3) 0.007(2) 0.011(3)
F32 0.049(4) 0.042(4) 0.053(4) 0.025(3) 0.032(3) 0.021(3)
F33 0.019(3) 0.047(4) 0.029(3) 0.009(3) 0.010(3) 0.009(3)
F34 0.049(4) 0.067(5) 0.042(4) 0.018(3) 0.031(3) 0.037(4)
F35 0.049(5) 0.051(4) 0.031(4) -0.005(3) 0.000(3) 0.023(4)
F36 0.033(4) 0.038(4) 0.044(4) 0.017(3) 0.022(3) 0.007(3)
O1 0.017(3) 0.025(3) 0.007(3) 0.005(2) 0.001(2) 0.009(3)
O2 0.018(3) 0.020(3) 0.011(3) 0.000(2) 0.001(2) 0.004(3)
O3 0.019(3) 0.016(3) 0.015(3) 0.002(2) -0.001(3) 0.007(3)
O4 0.015(3) 0.014(3) 0.015(3) 0.000(2) 0.001(2) -0.002(2)
C1 0.017(5) 0.036(6) 0.022(5) 0.013(4) 0.011(4) 0.011(4)
C2 0.032(6) 0.026(5) 0.024(5) 0.017(4) 0.013(4) 0.014(4)
C3 0.019(5) 0.020(5) 0.019(5) 0.008(4) 0.002(4) 0.010(4)
C4 0.026(5) 0.014(4) 0.015(4) 0.008(3) 0.008(4) 0.010(4)
C5 0.015(4) 0.014(4) 0.011(4) 0.003(3) 0.008(3) 0.006(3)
C6 0.012(4) 0.016(4) 0.007(4) 0.003(3) 0.004(3) 0.005(3)
C7 0.020(5) 0.016(5) 0.024(5) 0.007(4) 0.010(4) 0.003(4)
C8 0.019(5) 0.016(5) 0.039(6) 0.005(4) 0.016(4) 0.004(4)
C9 0.042(7) 0.020(5) 0.047(7) 0.004(5) 0.025(6) 0.008(5)
C10 0.013(4) 0.014(4) 0.006(4) 0.000(3) 0.000(3) 0.003(3)
C11 0.022(5) 0.020(5) 0.014(5) 0.005(4) 0.000(4) 0.010(4)
C12 0.017(4) 0.012(4) 0.013(4) 0.002(3) 0.005(3) 0.005(3)
C13 0.007(4) 0.015(4) 0.015(4) 0.004(3) -0.003(3) 0.003(3)
C14 0.023(5) 0.013(4) 0.016(5) 0.003(3) 0.005(4) 0.009(4)
C15 0.021(5) 0.016(4) 0.020(5) 0.005(4) 0.005(4) 0.009(4)
C16 0.033(6) 0.033(6) 0.019(5) 0.019(4) 0.013(4) 0.013(5)
C17 0.040(7) 0.030(6) 0.061(9) 0.025(6) 0.019(6) 0.005(5)
C18 0.018(5) 0.013(4) 0.025(5) 0.007(4) -0.002(4) 0.008(4)
C19 0.023(5) 0.023(5) 0.018(5) 0.005(4) 0.010(4) 0.004(4)
C20 0.018(5) 0.042(6) 0.025(6) 0.010(4) 0.009(4) 0.009(5)
C21 0.028(6) 0.030(6) 0.041(6) 0.008(5) 0.012(5) 0.014(5)
C22 0.022(5) 0.024(5) 0.033(6) 0.007(4) -0.007(4) -0.001(4)
C23 0.033(6) 0.028(5) 0.032(6) 0.013(4) 0.013(5) 0.014(5)
F37 0.036(4) 0.036(4) 0.022(3) 0.001(2) 0.016(3) 0.014(3)
F38 0.027(4) 0.077(5) 0.042(4) 0.026(4) 0.018(3) 0.026(4)
F39 0.097(7) 0.059(5) 0.080(6) 0.048(4) 0.074(5) 0.060(5)
F40 0.033(3) 0.030(3) 0.027(3) 0.007(2) 0.015(3) 0.004(3)
F41 0.031(4) 0.085(5) 0.014(3) 0.018(3) 0.004(3) 0.015(4)
F42 0.026(3) 0.026(3) 0.035(3) 0.015(2) 0.015(3) 0.018(2)
F43 0.025(3) 0.036(3) 0.009(3) 0.003(2) 0.003(2) 0.010(3)
F44 0.038(3) 0.017(3) 0.037(3) 0.012(2) 0.023(3) 0.009(2)
F45 0.026(3) 0.037(3) 0.019(3) 0.007(2) 0.003(2) 0.002(3)
F46 0.021(3) 0.016(3) 0.028(3) 0.004(2) 0.010(2) 0.005(2)
F47 0.021(3) 0.017(3) 0.018(3) 0.009(2) 0.001(2) 0.004(2)
F48 0.021(3) 0.025(3) 0.040(3) 0.022(3) 0.010(2) 0.012(2)
F49 0.036(3) 0.025(3) 0.033(3) 0.012(2) 0.020(3) 0.010(3)
F50 0.028(3) 0.020(3) 0.066(5) 0.024(3) 0.003(3) 0.007(3)
F51 0.042(4) 0.029(3) 0.027(3) 0.004(3) 0.006(3) 0.000(3)
F52 0.025(4) 0.077(6) 0.078(5) 0.051(5) 0.017(4) 0.016(4)
F53 0.050(5) 0.036(4) 0.069(5) 0.017(4) 0.009(4) -0.022(4)
F54 0.040(4) 0.078(5) 0.031(4) 0.030(4) -0.001(3) -0.025(4)
F55 0.095(6) 0.029(4) 0.026(4) -0.007(3) 0.030(4) -0.015(4)
F56 0.041(4) 0.043(4) 0.157(9) 0.065(5) 0.045(5) 0.033(4)
F57 0.102(7) 0.026(4) 0.125(8) 0.031(4) 0.092(6) 0.033(4)
F58 0.078(6) 0.049(5) 0.047(5) 0.022(4) 0.012(4) 0.002(4)
F59 0.031(4) 0.013(3) 0.059(4) 0.006(3) 0.017(3) 0.007(3)
F60 0.053(5) 0.065(5) 0.054(5) 0.005(4) 0.008(4) 0.004(4)
F61 0.096(7) 0.035(4) 0.117(8) 0.025(4) 0.083(6) 0.008(4)
F62 0.073(6) 0.033(4) 0.099(7) 0.007(4) 0.066(5) 0.013(4)
F63 0.135(11) 0.114(9) 0.073(7) 0.058(7) 0.018(7) -0.028(8)
F64 0.046(4) 0.041(4) 0.024(3) 0.008(3) 0.003(3) 0.034(3)
F65 0.025(4) 0.016(3) 0.100(6) 0.015(3) -0.007(4) 0.003(3)
F66 0.071(6) 0.066(5) 0.057(5) 0.035(4) 0.027(4) 0.031(5)
F67 0.029(4) 0.065(5) 0.037(4) -0.033(3) -0.006(3) 0.024(3)
F68 0.027(4) 0.047(4) 0.036(4) 0.009(3) -0.001(3) -0.001(3)
F69 0.072(6) 0.045(5) 0.072(6) 0.024(4) 0.029(5) 0.023(4)
F70 0.035(4) 0.072(5) 0.044(4) 0.005(4) 0.007(3) 0.014(4)
F71 0.139(12) 0.109(10) 0.120(10) 0.086(9) -0.027(8) -0.044(9)
F72 0.059(6) 0.130(9) 0.071(6) -0.011(6) -0.001(5) 0.067(6)
O5 0.031(4) 0.016(3) 0.012(3) 0.005(2) 0.004(3) 0.011(3)
O6 0.034(4) 0.015(3) 0.007(3) 0.001(2) 0.003(3) 0.007(3)
O7 0.035(4) 0.022(3) 0.007(3) 0.005(2) 0.005(3) 0.018(3)
O8 0.060(5) 0.019(4) 0.011(3) 0.001(3) 0.007(3) 0.019(3)
C24 0.034(6) 0.043(6) 0.024(6) 0.020(5) 0.011(5) 0.029(5)
C25 0.026(5) 0.045(6) 0.017(5) 0.023(4) 0.010(4) 0.019(5)
C26 0.029(5) 0.010(4) 0.022(5) 0.009(4) 0.011(4) 0.009(4)
C27 0.014(4) 0.011(4) 0.023(5) 0.009(3) 0.003(4) -0.001(3)
C28 0.033(5) 0.011(4) 0.009(4) 0.005(3) 0.009(4) 0.010(4)
C29 0.018(5) 0.012(4) 0.021(5) 0.006(4) 0.000(4) 0.004(4)
C30 0.024(5) 0.021(5) 0.012(5) 0.008(4) 0.006(4) 0.015(4)
C31 0.026(6) 0.013(5) 0.036(6) 0.005(4) 0.008(5) 0.001(4)
C32 0.033(6) 0.038(7) 0.031(6) 0.017(5) -0.004(5) -0.005(5)
C33 0.013(4) 0.014(4) 0.016(4) 0.009(3) 0.004(3) 0.007(3)
C34 0.044(7) 0.023(5) 0.022(5) 0.009(4) 0.009(5) 0.019(5)
C35 0.027(5) 0.019(5) 0.008(4) 0.000(3) 0.002(4) 0.009(4)
C36 0.039(6) 0.011(4) 0.017(5) 0.003(3) 0.013(4) 0.011(4)
C37 0.048(7) 0.012(4) 0.021(5) 0.004(4) 0.017(5) 0.013(4)
C38 0.016(5) 0.025(5) 0.035(6) 0.006(4) 0.002(4) 0.007(4)
C39 0.058(8) 0.024(5) 0.062(8) 0.025(5) 0.055(7) 0.021(5)
C40 0.037(7) 0.019(6) 0.084(10) 0.003(6) 0.030(7) -0.006(5)
C41 0.023(5) 0.016(5) 0.020(5) 0.006(4) -0.006(4) 0.003(4)
C42 0.018(5) 0.060(7) 0.015(5) 0.008(5) 0.003(4) -0.008(5)
C43 0.024(6) 0.047(8) 0.043(7) -0.012(6) -0.004(5) -0.006(5)
C44 0.021(6) 0.088(11) 0.035(7) 0.019(7) 0.013(5) 0.010(6)
C45 0.154(16) 0.052(8) 0.038(7) 0.034(6) 0.075(9) 0.060(9)
C46 0.071(10) 0.032(7) 0.032(7) -0.002(5) -0.032(6) 0.028(7)

loop_
_atom_type_symbol
_atom_type_description
_atom_type_scat_dispersion_real
_atom_type_scat_dispersion_imag
_atom_type_scat_source
C C 0.0033 0.0016 'International Tables Vol C Tables 4.2.6.8 and 6.1.1.4'
H H 0.0000 0.0000 'International Tables Vol C Tables 4.2.6.8 and 6.1.1.4'
F F 0.0171 0.0103 'International Tables Vol C Tables 4.2.6.8 and 6.1.1.4'
O O 0.0106 0.0060 'International Tables Vol C Tables 4.2.6.8 and 6.1.1.4'

loop_
_geom_angle_atom_site_label_1
_geom_angle_atom_site_label_2
_geom_angle_atom_site_label_3
_geom_angle
C5 O1 H1X 158.6
C5 O1 H1 109.8
H1X O1 H1 68.7
C10 O2 C11 110.3(6)
C12 O3 C11 105.8(6)
C13 O4 H4 109.8
C13 O4 H4X 127.3
H4 O4 H4X 68.8
F3 C1 F1 108.4(8)
F3 C1 F2 107.3(8)
F1 C1 F2 106.6(7)
F3 C1 C2 112.7(8)
F1 C1 C2 111.5(8)
F2 C1 C2 110.1(8)
F4 C2 F5 108.6(8)
F4 C2 C1 110.5(8)
F5 C2 C1 106.1(8)
F4 C2 C3 108.9(8)
F5 C2 C3 108.8(7)
C1 C2 C3 113.8(8)
F6 C3 F7 107.5(7)
F6 C3 C2 107.4(7)
F7 C3 C2 107.8(7)
F6 C3 C4 110.0(7)
F7 C3 C4 109.4(7)
C2 C3 C4 114.5(8)
F8 C4 F9 108.3(7)
F8 C4 C5 108.4(7)
F9 C4 C5 110.0(7)
F8 C4 C3 104.9(7)
F9 C4 C3 106.3(7)
C5 C4 C3 118.5(7)
O1 C5 C4 106.6(6)
O1 C5 C10 109.2(7)
C4 C5 C10 109.9(7)
O1 C5 C6 108.2(7)
C4 C5 C6 110.7(7)
C10 C5 C6 112.2(7)
F10 C6 F11 106.2(6)
F10 C6 C7 107.0(7)
F11 C6 C7 105.4(7)
F10 C6 C5 111.2(7)
F11 C6 C5 105.3(6)
C7 C6 C5 120.6(7)
F12 C7 F13 108.5(7)
F12 C7 C6 108.2(7)
F13 C7 C6 109.3(7)
F12 C7 C8 107.8(7)
F13 C7 C8 108.2(8)
C6 C7 C8 114.6(7)
F14 C8 F15 108.6(8)
F14 C8 C9 108.2(9)
F15 C8 C9 107.8(8)
F14 C8 C7 110.6(8)
F15 C8 C7 108.0(8)
C9 C8 C7 113.5(8)
F18 C9 F17 111.4(10)
F18 C9 F16 108.3(10)
F17 C9 F16 108.5(10)
F18 C9 C8 109.9(9)
F17 C9 C8 110.5(9)
F16 C9 C8 108.2(8)
O2 C10 C12 101.7(6)
O2 C10 C5 111.0(7)
C12 C10 C5 120.9(7)
O2 C10 H10 107.5
C12 C10 H10 107.5
C5 C10 H10 107.5
O3 C11 O2 104.1(6)
O3 C11 C22 110.5(8)
O2 C11 C22 108.9(8)
O3 C11 C23 110.0(8)
O2 C11 C23 108.3(8)
C22 C11 C23 114.4(8)
O3 C12 C10 102.1(7)
O3 C12 C13 106.7(7)
C10 C12 C13 121.0(7)
O3 C12 H12 108.8
C10 C12 H12 108.8
C13 C12 H12 108.8
O4 C13 C12 104.0(7)
O4 C13 C18 103.6(7)
C12 C13 C18 113.4(7)
O4 C13 C14 107.0(7)
C12 C13 C14 115.4(7)
C18 C13 C14 112.1(7)
F20 C14 F19 107.1(7)
F20 C14 C15 106.2(7)
F19 C14 C15 108.2(7)
F20 C14 C13 106.1(7)
F19 C14 C13 105.1(7)
C15 C14 C13 123.3(7)
F21 C15 F22 108.5(7)
F21 C15 C14 113.5(8)
F22 C15 C14 107.8(7)
F21 C15 C16 106.2(7)
F22 C15 C16 108.9(8)
C14 C15 C16 111.7(8)
F24 C16 F23 108.6(8)
F24 C16 C17 109.0(9)
F23 C16 C17 107.0(9)
F24 C16 C15 109.4(8)
F23 C16 C15 109.1(8)
C17 C16 C15 113.5(8)
F27 C17 F25 111.9(11)
F27 C17 F26 107.9(10)
F25 C17 F26 108.8(10)
F27 C17 C16 111.1(10)
F25 C17 C16 110.1(10)
F26 C17 C16 106.7(9)
F29 C18 F28 107.4(7)
F29 C18 C19 106.9(8)
F28 C18 C19 105.9(8)
F29 C18 C13 108.1(7)
F28 C18 C13 109.7(8)
C19 C18 C13 118.4(7)
F31 C19 F30 108.6(8)
F31 C19 C20 109.0(7)
F30 C19 C20 105.3(8)
F31 C19 C18 109.4(8)
F30 C19 C18 106.6(7)
C20 C19 C18 117.6(8)
F33 C20 F32 108.0(8)
F33 C20 C21 107.5(9)
F32 C20 C21 106.9(9)
F33 C20 C19 110.0(8)
F32 C20 C19 104.9(8)
C21 C20 C19 119.0(9)
F36 C21 F34 109.7(9)
F36 C21 F35 106.8(9)
F34 C21 F35 109.4(10)
F36 C21 C20 111.8(10)
F34 C21 C20 108.7(9)
F35 C21 C20 110.4(9)
C11 C22 H22A 109.5
C11 C22 H22B 109.5
H22A C22 H22B 109.5
C11 C22 H22C 109.5
H22A C22 H22C 109.5
H22B C22 H22C 109.5
C11 C23 H23A 109.5
C11 C23 H23B 109.5
H23A C23 H23B 109.5
C11 C23 H23C 109.5
H23A C23 H23C 109.5
H23B C23 H23C 109.5
C28 O5 H5X 164.1
C28 O5 H5 109.9
H5X O5 H5 69.2
C33 O6 C34 109.4(7)
C35 O7 C34 107.3(7)
C36 O8 H8 109.5
C36 O8 H8X 144.6
H8 O8 H8X 73.7
F39 C24 F38 111.0(9)
F39 C24 F37 107.9(10)
F38 C24 F37 108.2(8)
F39 C24 C25 110.2(8)
F38 C24 C25 107.7(9)
F37 C24 C25 111.8(8)
F41 C25 F40 108.6(9)
F41 C25 C24 108.0(8)
F40 C25 C24 106.7(7)
F41 C25 C26 108.4(7)
F40 C25 C26 110.9(7)
C24 C25 C26 114.0(9)
F43 C26 F42 110.3(7)
F43 C26 C27 107.7(7)
F42 C26 C27 109.7(7)
F43 C26 C25 107.9(7)
F42 C26 C25 105.5(7)
C27 C26 C25 115.6(7)
F44 C27 F45 105.3(7)
F44 C27 C26 106.9(7)
F45 C27 C26 106.6(7)
F44 C27 C28 104.4(7)
F45 C27 C28 110.8(7)
C26 C27 C28 121.7(7)
O5 C28 C33 109.0(7)
O5 C28 C27 108.2(7)
C33 C28 C27 114.5(7)
O5 C28 C29 104.8(7)
C33 C28 C29 109.5(7)
C27 C28 C29 110.3(7)
F46 C29 F47 109.4(7)
F46 C29 C28 107.2(7)
F47 C29 C28 110.4(7)
F46 C29 C30 104.8(7)
F47 C29 C30 107.3(7)
C28 C29 C30 117.5(7)
F48 C30 F49 109.2(7)
F48 C30 C31 107.9(8)
F49 C30 C31 107.6(7)
F48 C30 C29 110.1(7)
F49 C30 C29 108.9(7)
C31 C30 C29 113.1(8)
F50 C31 F51 109.1(9)
F50 C31 C32 109.2(9)
F51 C31 C32 106.8(8)
F50 C31 C30 109.5(8)
F51 C31 C30 107.9(8)
C32 C31 C30 114.3(9)
F52 C32 F53 106.5(9)
F52 C32 F54 108.5(11)
F53 C32 F54 107.2(9)
F52 C32 C31 111.9(9)
F53 C32 C31 109.6(11)
F54 C32 C31 112.8(9)
O6 C33 C28 108.3(7)
O6 C33 C35 99.9(7)
C28 C33 C35 121.3(7)
O6 C33 H33 108.9
C28 C33 H33 108.9
C35 C33 H33 108.9
O7 C34 O6 105.1(7)
O7 C34 C46 112.4(10)
O6 C34 C46 108.4(9)
O7 C34 C45 107.0(9)
O6 C34 C45 109.6(10)
C46 C34 C45 114.0(12)
O7 C35 C36 107.4(7)
O7 C35 C33 101.0(7)
C36 C35 C33 118.7(8)
O7 C35 H35 109.7
C36 C35 H35 109.7
C33 C35 H35 109.7
O8 C36 C41 106.6(8)
O8 C36 C35 106.5(7)
C41 C36 C35 116.6(8)
O8 C36 C37 107.4(7)
C41 C36 C37 111.3(7)
C35 C36 C37 108.0(8)
F56 C37 F55 109.6(9)
F56 C37 C38 107.9(8)
F55 C37 C38 102.0(9)
F56 C37 C36 109.8(9)
F55 C37 C36 109.8(7)
C38 C37 C36 117.3(8)
F57 C38 F58 103.7(9)
F57 C38 C39 111.8(9)
F58 C38 C39 98.7(9)
F57 C38 C37 116.4(9)
F58 C38 C37 105.3(8)
C39 C38 C37 117.9(8)
F59 C39 F60 102.1(9)
F59 C39 C40 114.4(9)
F60 C39 C40 100.5(11)
F59 C39 C38 112.5(9)
F60 C39 C38 103.4(8)
C40 C39 C38 120.4(10)
F61 C40 F62 113.7(11)
F61 C40 F63 97.2(12)
F62 C40 F63 106.9(13)
F61 C40 C39 116.2(11)
F62 C40 C39 114.8(11)
F63 C40 C39 105.6(11)
F64 C41 F65 103.9(7)
F64 C41 C42 106.5(8)
F65 C41 C42 105.8(9)
F64 C41 C36 107.4(8)
F65 C41 C36 106.4(8)
C42 C41 C36 125.0(8)
F67 C42 F66 97.5(9)
F67 C42 C43 114.3(10)
F66 C42 C43 103.6(10)
F67 C42 C41 114.8(9)
F66 C42 C41 102.9(10)
C43 C42 C41 119.4(9)
F68 C43 F69 105.1(11)
F68 C43 C42 113.5(11)
F69 C43 C42 100.4(11)
F68 C43 C44 108.6(11)
F69 C43 C44 103.5(11)
C42 C43 C44 123.3(11)
F72 C44 F70 113.5(13)
F72 C44 F71 110.2(14)
F70 C44 F71 106.7(11)
F72 C44 C43 115.6(12)
F70 C44 C43 112.3(9)
F71 C44 C43 96.9(13)
C34 C45 H45A 109.5
C34 C45 H45B 109.5
H45A C45 H45B 109.5
C34 C45 H45C 109.5
H45A C45 H45C 109.5
H45B C45 H45C 109.5
C34 C46 H46A 109.5
C34 C46 H46B 109.5
H46A C46 H46B 109.5
C34 C46 H46C 109.5
H46A C46 H46C 109.5
H46B C46 H46C 109.5

loop_
_geom_bond_atom_site_label_1
_geom_bond_atom_site_label_2
_geom_bond_distance
F1 C1 1.338(12)
F2 C1 1.343(11)
F3 C1 1.324(11)
F4 C2 1.324(11)
F5 C2 1.377(11)
F6 C3 1.344(10)
F7 C3 1.350(11)
F8 C4 1.346(10)
F9 C4 1.357(10)
F10 C6 1.346(10)
F11 C6 1.373(10)
F12 C7 1.339(11)
F13 C7 1.345(11)
F14 C8 1.334(12)
F15 C8 1.363(12)
F16 C9 1.329(13)
F17 C9 1.317(14)
F18 C9 1.302(15)
F19 C14 1.356(10)
F20 C14 1.349(10)
F21 C15 1.333(11)
F22 C15 1.336(10)
F23 C16 1.356(12)
F24 C16 1.333(12)
F25 C17 1.317(15)
F26 C17 1.368(13)
F27 C17 1.286(14)
F28 C18 1.376(11)
F29 C18 1.345(10)
F30 C19 1.365(11)
F31 C19 1.328(11)
F32 C20 1.365(13)
F33 C20 1.335(12)
F34 C21 1.327(13)
F35 C21 1.348(14)
F36 C21 1.320(14)
O1 C5 1.399(10)
O1 H1X 0.8403
O1 H1 0.8324
O2 C10 1.395(10)
O2 C11 1.461(11)
O3 C12 1.410(10)
O3 C11 1.452(10)
O4 C13 1.426(10)
O4 H4 0.8400
O4 H4X 0.8399
C1 C2 1.508(14)
C2 C3 1.562(13)
C3 C4 1.562(13)
C4 C5 1.555(12)
C5 C10 1.568(11)
C5 C6 1.580(11)
C6 C7 1.554(12)
C7 C8 1.557(13)
C8 C9 1.547(14)
C10 C12 1.549(12)
C10 H10 1.0000
C11 C22 1.497(14)
C11 C23 1.516(14)
C12 C13 1.570(11)
C12 H12 1.0000
C13 C18 1.576(13)
C13 C14 1.589(13)
C14 C15 1.555(13)
C15 C16 1.569(13)
C16 C17 1.562(17)
C18 C19 1.565(14)
C19 C20 1.556(14)
C20 C21 1.505(16)
C22 H22A 0.9800
C22 H22B 0.9800
C22 H22C 0.9800
C23 H23A 0.9800
C23 H23B 0.9800
C23 H23C 0.9800
F37 C24 1.320(11)
F38 C24 1.314(14)
F39 C24 1.304(13)
F40 C25 1.352(12)
F41 C25 1.333(11)
F42 C26 1.344(10)
F43 C26 1.344(11)
F44 C27 1.363(10)
F45 C27 1.365(11)
F46 C29 1.343(11)
F47 C29 1.345(10)
F48 C30 1.330(10)
F49 C30 1.363(11)
F50 C31 1.325(12)
F51 C31 1.358(13)
F52 C32 1.314(14)
F53 C32 1.327(14)
F54 C32 1.334(13)
F55 C37 1.341(13)
F56 C37 1.312(12)
F57 C38 1.275(13)
F58 C38 1.437(13)
F59 C39 1.319(12)
F60 C39 1.413(16)
F61 C40 1.269(14)
F62 C40 1.306(15)
F63 C40 1.449(19)
F64 C41 1.356(11)
F65 C41 1.359(11)
F66 C42 1.428(14)
F67 C42 1.304(13)
F68 C43 1.342(13)
F69 C43 1.438(18)
F70 C44 1.334(15)
F71 C44 1.405(19)
F72 C44 1.216(15)
O5 C28 1.409(10)
O5 H5X 0.8329
O5 H5 0.8312
O6 C33 1.425(10)
O6 C34 1.441(12)
O7 C35 1.412(11)
O7 C34 1.438(11)
O8 C36 1.405(12)
O8 H8 0.8400
O8 H8X 0.8294
C24 C25 1.539(14)
C25 C26 1.566(14)
C26 C27 1.547(12)
C27 C28 1.571(13)
C28 C33 1.561(12)
C28 C29 1.574(12)
C29 C30 1.584(14)
C30 C31 1.568(13)
C31 C32 1.521(17)
C33 C35 1.562(13)
C33 H33 1.0000
C34 C46 1.474(18)
C34 C45 1.496(17)
C35 C36 1.556(13)
C35 H35 1.0000
C36 C41 1.550(15)
C36 C37 1.615(14)
C37 C38 1.538(15)
C38 C39 1.530(15)
C39 C40 1.473(17)
C41 C42 1.513(15)
C42 C43 1.482(18)
C43 C44 1.527(19)
C45 H45A 0.9800
C45 H45B 0.9800
C45 H45C 0.9800
C46 H46A 0.9800
C46 H46B 0.9800
C46 H46C 0.9800
